data_7710601
loop_
_publ_author_name
'Chegerev, Maxim'
'Demidov, Oleg'
'Vasilyev, Pavel'
'Efimov, Nikolay'
'Kubrin, Stanislav'
'Starikov, Andrey'
'Vlasenko, Valery'
'Piskunov, Alexander'
'Shapovalova, Svetlana'
'Guda, Alexander'
'Rusalev, Yury'
'Soldatov, Alexander'

_publ_section_title
;
 Spin transitions in ferric catecholate complexes mediated by outer-sphere
 counteranions.
;
_journal_issue 29
_journal_name_full 'Dalton transactions (Cambridge, England : 2003)'
_journal_page_first 10909
_journal_page_last 10919
_journal_paper_doi 10.1039/d2dt01207c
_journal_volume 51
_journal_year 2022
_chemical_compound_source 'Rostov-on-Don, Russia'
_chemical_formula_moiety 'C32 H38 Fe N4 O2, 0.5(H2 O), B0.439 F2.242, B0.561 F1.758'
_chemical_formula_sum 'C32 H39 B F4 Fe N4 O2.5'
_chemical_formula_weight 662.33
_chemical_name_common '(3,6-Di-tert-butylcatecholato)-(tris(2-pyridylmethyl)amine)-iron(iii) tetrafluoroborate'
_chemical_name_systematic '(3,6-Di-tert-butylcatecholato)-(tris(2-pyridylmethyl)amine)-iron(iii) tetrafluoroborate'
_space_group_crystal_system triclinic
_space_group_IT_number 2
_space_group_name_Hall '-P 1'
_space_group_name_H-M_alt 'P -1'
_symmetry_cell_setting triclinic
_symmetry_Int_Tables_number 2
_symmetry_space_group_name_H-M 'P -1'
_atom_sites_solution_hydrogens mixed
_atom_sites_solution_primary dual
_audit_creation_date 2021-09-08
_audit_creation_method
;
Olex2 1.3
(compiled 2020.11.12 svn.r5f609507 for OlexSys, GUI svn.r6272)
;
_audit_update_record
;
2022-04-03 deposited with the CCDC.	2022-06-27 downloaded from the CCDC.
;
_cell_angle_alpha 97.060(2)
_cell_angle_beta 93.064(3)
_cell_angle_gamma 106.882(3)
_cell_formula_units_Z 2
_cell_length_a 8.3740(3)
_cell_length_b 10.2623(3)
_cell_length_c 19.6717(6)
_cell_measurement_reflns_used 10714
_cell_measurement_temperature 100.02(11)
_cell_measurement_theta_max 76.0130
_cell_measurement_theta_min 4.5000
_cell_volume 1598.31(9)
_computing_cell_refinement 'CrysAlisPro 1.171.40.67a (Rigaku OD, 2019)'
_computing_data_collection 'CrysAlisPro 1.171.40.67a (Rigaku OD, 2019)'
_computing_data_reduction 'CrysAlisPro 1.171.40.67a (Rigaku OD, 2019)'
_computing_molecular_graphics 'Olex2 1.3 (Dolomanov et al., 2009)'
_computing_publication_material 'Olex2 1.3 (Dolomanov et al., 2009)'
_computing_structure_refinement 'SHELXL 2014/7 (Sheldrick, 2015)'
_computing_structure_solution 'SHELXT 2014/5 (Sheldrick, 2014)'
_diffrn_ambient_environment N~2~
_diffrn_ambient_temperature 100.02(11)
_diffrn_detector 'CCD plate'
_diffrn_detector_area_resol_mean 5.2529
_diffrn_detector_type AtlasS2
_diffrn_measured_fraction_theta_full 1.000
_diffrn_measured_fraction_theta_max 0.992
_diffrn_measurement_details
;
List of Runs (angles in degrees, time in seconds):

  # Type    Start    End  Width  t~exp~   \w     \q     \k     \f   Frames
#--------------------------------------------------------------------------
  1  \w    -69.00  33.00   1.00    5.16    --  -40.60  57.00-120.00  102
  2  \w   -113.00 -12.00   1.00    5.16    --  -40.60 -57.00  90.00  101
  3  \w    -21.00  73.00   1.00    5.16    --   40.60 -77.00 -60.00   94
  4  \w      7.00  42.00   1.00    5.16    --   40.60  82.00  70.40   35
  5  \w     16.00 115.00   1.00    5.16    --   40.60  38.00  30.00   99
  6  \w    -34.00  65.00   1.00    5.16    --   40.60 -38.00 -30.00   99
  7  \w      6.00  81.00   1.00    5.16    --   40.60 -99.00-120.00   75
  8  \w     86.00 178.00   1.00   20.63    --  112.00  45.00   0.00   92
  9  \w     30.00 106.00   1.00   20.63    --  112.00 -95.00-120.00   76
 10  \w     36.00 109.00   1.00   20.63    --  112.00-111.00-180.00   73
 11  \w    104.00 178.00   1.00   20.63    --  112.00 111.00-180.00   74
 12  \w    103.00 178.00   1.00   20.63    --  112.00  77.00  90.00   75
 13  \w    104.00 178.00   1.00   20.63    --  112.00 111.00 -60.00   74
 14  \w     36.00 109.00   1.00   20.63    --  112.00-111.00 -30.00   73
 15  \w     40.00 141.00   1.00   20.63    --  112.00 -61.00-180.00  101
 16  \w     86.00 178.00   1.00   20.63    --  112.00  45.00  30.00   92
 17  \w     36.00 109.00   1.00   20.63    --  112.00-111.00 -90.00   73
 18  \w    104.00 178.00   1.00   20.63    --  112.00 111.00  30.00   74
 19  \w     30.00 106.00   1.00   20.63    --  112.00 -95.00-180.00   76
 20  \w    104.00 178.00   1.00   20.63    --  112.00 111.00   0.00   74
 21  \w     36.00 109.00   1.00   20.63    --  112.00-111.00  60.00   73
 22  \w     39.00 138.00   1.00   20.63    --  112.00 -45.00-120.00   99
 23  \w     36.00 109.00   1.00   20.63    --  112.00-113.00  16.00   73
 24  \w     36.00 140.00   1.00   20.63    --  112.00 -30.00   0.00  104
 25  \w     40.00 141.00   1.00   20.63    --  112.00 -61.00-120.00  101
 26  \w     39.00 138.00   1.00   20.63    --  112.00 -45.00   0.00   99
 27  \w     84.00 178.00   1.00   20.63    --  112.00  30.00 -30.00   94
 28  \w    103.00 178.00   1.00   20.63    --  112.00  77.00-120.00   75
 29  \w     30.00 106.00   1.00   20.63    --  112.00 -95.00 150.00   76
 30  \w     36.00 109.00   1.00   20.63    --  112.00-111.00 -60.00   73
 31  \w     30.00 106.00   1.00   20.63    --  112.00 -95.00-150.00   76
 32  \w    104.00 178.00   1.00   20.63    --  112.00 111.00 -30.00   74
 33  \w     39.00 138.00   1.00   20.63    --  112.00 -45.00 -60.00   99
 34  \w     36.00 140.00   1.00   20.63    --  112.00 -30.00-150.00  104
 35  \w     40.00 141.00   1.00   20.63    --  112.00 -61.00 120.00  101
 36  \w     36.00 145.00   1.00   20.63    --  112.00 -77.00 -30.00  109
 37  \w     36.00 109.00   1.00   20.63    --  112.00-111.00-150.00   73
 38  \w     36.00 109.00   1.00   20.63    --  112.00-111.00-120.00   73
 39  \w     36.00 109.00   1.00   20.63    --  112.00-111.00 120.00   73
 40  \w     33.00 146.00   1.00   20.63    --  112.00 -83.00   4.78  113
 41  \w    113.00 141.00   1.00   20.63    --  112.00  77.00-180.00   28
 42  \w    120.00 145.00   1.00   20.63    --  112.00 -77.00  90.00   25
 43  \w     65.00  93.00   1.00   20.63    --  112.00  13.00  -8.88   28
 44  \w     76.00 112.00   1.00   20.63    --  112.00 -15.00 -30.00   36
 45  \w    123.00 164.00   1.00   20.63    --  112.00 -15.00 -30.00   41
;
_diffrn_measurement_device 'four-circle diffractometer'
_diffrn_measurement_device_type 'SuperNova, Dual, Cu at home/near, AtlasS2'
_diffrn_measurement_method '\w scans'
_diffrn_orient_matrix_type 'CrysAlisPro convention (1999,Acta A55,543-557)'
_diffrn_orient_matrix_UB_11 0.1621694000
_diffrn_orient_matrix_UB_12 0.0134370000
_diffrn_orient_matrix_UB_13 -0.0356976000
_diffrn_orient_matrix_UB_21 -0.0952548000
_diffrn_orient_matrix_UB_22 -0.0008109000
_diffrn_orient_matrix_UB_23 -0.0693278000
_diffrn_orient_matrix_UB_31 0.0437948000
_diffrn_orient_matrix_UB_32 0.1579791000
_diffrn_orient_matrix_UB_33 0.0142044000
_diffrn_radiation_monochromator mirror
_diffrn_radiation_probe x-ray
_diffrn_radiation_type 'Cu K\a'
_diffrn_radiation_wavelength 1.54184
_diffrn_reflns_av_R_equivalents 0.0550
_diffrn_reflns_av_unetI/netI 0.0408
_diffrn_reflns_Laue_measured_fraction_full 1.000
_diffrn_reflns_Laue_measured_fraction_max 0.992
_diffrn_reflns_limit_h_max 10
_diffrn_reflns_limit_h_min -10
_diffrn_reflns_limit_k_max 12
_diffrn_reflns_limit_k_min -9
_diffrn_reflns_limit_l_max 24
_diffrn_reflns_limit_l_min -24
_diffrn_reflns_number 32634
_diffrn_reflns_point_group_measured_fraction_full 1.000
_diffrn_reflns_point_group_measured_fraction_max 0.992
_diffrn_reflns_theta_full 67.684
_diffrn_reflns_theta_max 76.451
_diffrn_reflns_theta_min 4.550
_diffrn_source 'micro-focus sealed X-ray tube'
_diffrn_source_type 'SuperNova (Cu) X-ray Source'
_exptl_absorpt_coefficient_mu 4.303
_exptl_absorpt_correction_T_max 0.971
_exptl_absorpt_correction_T_min 0.904
_exptl_absorpt_correction_type analytical
_exptl_absorpt_process_details
;
CrysAlisPro 1.171.40.67a (Rigaku Oxford Diffraction, 2019)
Analytical numeric absorption correction using a multifaceted crystal
			model based on expressions derived by R.C. Clark & J.S. Reid.
(Clark, R. C. & Reid, J. S. (1995). Acta Cryst. A51, 887-897)
Empirical absorption correction using spherical harmonics,
 implemented in SCALE3 ABSPACK scaling algorithm.
;
_exptl_crystal_colour violet
_exptl_crystal_colour_primary violet
_exptl_crystal_density_diffrn 1.376
_exptl_crystal_description plate
_exptl_crystal_F_000 692
_exptl_crystal_size_max 0.366
_exptl_crystal_size_mid 0.286
_exptl_crystal_size_min 0.101
_refine_diff_density_max 0.525
_refine_diff_density_min -0.450
_refine_diff_density_rms 0.065
_refine_ls_extinction_method none
_refine_ls_goodness_of_fit_ref 1.042
_refine_ls_hydrogen_treatment constr
_refine_ls_matrix_type full
_refine_ls_number_parameters 455
_refine_ls_number_reflns 6673
_refine_ls_number_restraints 0
_refine_ls_restrained_S_all 1.042
_refine_ls_R_factor_all 0.0576
_refine_ls_R_factor_gt 0.0519
_refine_ls_shift/su_max 0.001
_refine_ls_shift/su_mean 0.000
_refine_ls_structure_factor_coef Fsqd
_refine_ls_weighting_details 'w=1/[\s^2^(Fo^2^)+(0.0558P)^2^+1.8116P] where P=(Fo^2^+2Fc^2^)/3'
_refine_ls_weighting_scheme calc
_refine_ls_wR_factor_gt 0.1264
_refine_ls_wR_factor_ref 0.1317
_reflns_Friedel_coverage 0.000
_reflns_number_gt 6087
_reflns_number_total 6673
_reflns_threshold_expression 'I > 2\s(I)'
_cod_data_source_file d2dt01207c2.cif
_cod_data_source_block tpafe36bf4_100_2
_cod_depositor_comments 'Adding full bibliography for 7710599--7710604.cif.'
_cod_original_formula_sum 'C32 H39 B F4 Fe N4 O2.50'
_cod_database_code 7710601
_shelx_shelxl_version_number 2014/7
_chemical_oxdiff_formula 'C32 H38 Fe N4 O2, B F4'
_shelx_space_group_comment
;
The symmetry employed for this shelxl refinement is uniquely defined
by the following loop, which should always be used as a source of
symmetry information in preference to the above space-group names.
They are only intended as comments.
;
_shelx_estimated_absorpt_t_max 0.670
_shelx_estimated_absorpt_t_min 0.302
_reflns_odcompleteness_completeness 98.19
_reflns_odcompleteness_iscentric 1
_reflns_odcompleteness_theta 77.17
_olex2_refinement_description
;
1. Fixed Uiso
 At 1.2 times of:
  All C(H) groups, All C(H,H) groups
 At 1.5 times of:
  All C(H,H,H) groups, All O(H,H) groups
2. Uiso/Uaniso restraints and constraints
Uanis(F2) = Uanis(F2A)
3. Others
 Sof(F4)=Sof(F1)=Sof(B1A)=Sof(F3)=Sof(F2)=1-FVAR(1)
 Sof(F2A)=Sof(F3A)=Sof(B1)=Sof(F1A)=Sof(F4A)=FVAR(1)
 Fixed Sof: O1S(0.5) H1SA(0.5) H1SB(0.5)
4.a Free rotating group:
 O1S(H1SA,H1SB)
4.b Secondary CH2 refined with riding coordinates:
 C26(H26A,H26B), C20(H20A,H20B), C32(H32A,H32B)
4.c Aromatic/amide H refined with riding coordinates:
 C27(H27), C29(H29), C24(H24), C4(H4), C5(H5), C23(H23), C21(H21), C22(H22),
 C15(H15), C28(H28), C30(H30), C18(H18), C16(H16), C17(H17)
4.d Idealised Me refined as rotating group:
 C9(H9A,H9B,H9C), C8(H8A,H8B,H8C), C12(H12A,H12B,H12C), C13(H13A,H13B,H13C),
 C10(H10A,H10B,H10C), C14(H14A,H14B,H14C)
;
_olex2_submission_special_instructions 'No special instructions were received'
_oxdiff_exptl_absorpt_empirical_details
;
Empirical correction (ABSPACK) includes:
- Absorption correction using spherical harmonics
- Frame scaling
;
_oxdiff_exptl_absorpt_empirical_full_max 2.016
_oxdiff_exptl_absorpt_empirical_full_min 0.615

loop_
_space_group_symop_operation_xyz
'x, y, z'
'-x, -y, -z'

loop_
_atom_site_label
_atom_site_type_symbol
_atom_site_fract_x
_atom_site_fract_y
_atom_site_fract_z
_atom_site_U_iso_or_equiv
_atom_site_adp_type
_atom_site_occupancy
_atom_site_site_symmetry_order
_atom_site_calc_flag
_atom_site_refinement_flags_posn
_atom_site_refinement_flags_adp
_atom_site_refinement_flags_occupancy
_atom_site_disorder_assembly
_atom_site_disorder_group
Fe Fe 0.43354(5) 0.68086(4) 0.26611(2) 0.02195(11) Uani 1 1 d . . . . .
O2 O 0.3927(2) 0.71944(17) 0.17822(9) 0.0250(3) Uani 1 1 d . . . . .
O1 O 0.2944(2) 0.49956(18) 0.23312(9) 0.0242(3) Uani 1 1 d . . . . .
N4 N 0.6294(3) 0.6177(2) 0.24765(12) 0.0267(4) Uani 1 1 d . . . . .
N3 N 0.2554(3) 0.7435(2) 0.30919(11) 0.0248(4) Uani 1 1 d . . . . .
N1 N 0.5744(3) 0.8693(2) 0.30094(11) 0.0265(4) Uani 1 1 d . . . . .
N2 N 0.4810(3) 0.6391(2) 0.36050(11) 0.0264(4) Uani 1 1 d . . . . .
C1 C 0.2715(3) 0.4817(2) 0.16442(13) 0.0227(5) Uani 1 1 d . . . . .
C2 C 0.3236(3) 0.6043(3) 0.13383(13) 0.0244(5) Uani 1 1 d . . . . .
C25 C 0.2291(3) 0.7068(3) 0.37231(13) 0.0267(5) Uani 1 1 d . . . . .
C27 C 0.7226(3) 0.6406(3) 0.19440(14) 0.0298(5) Uani 1 1 d . . . . .
H27 H 0.6920 0.6893 0.1603 0.036 Uiso 1 1 calc R U . . .
C6 C 0.1955(3) 0.3524(3) 0.12366(13) 0.0254(5) Uani 1 1 d . . . . .
C3 C 0.3014(3) 0.6033(3) 0.06226(13) 0.0282(5) Uani 1 1 d . . . . .
C31 C 0.6705(3) 0.5469(3) 0.29604(14) 0.0288(5) Uani 1 1 d . . . . .
C7 C 0.1486(3) 0.2179(3) 0.15486(14) 0.0290(5) Uani 1 1 d . . . . .
C26 C 0.3161(3) 0.6049(3) 0.39004(13) 0.0295(5) Uani 1 1 d . . . . .
H26A H 0.3330 0.6100 0.4406 0.035 Uiso 1 1 calc R U . . .
H26B H 0.2474 0.5103 0.3706 0.035 Uiso 1 1 calc R U . . .
C19 C 0.6291(3) 0.8904(3) 0.36791(14) 0.0295(5) Uani 1 1 d . . . . .
C11 C 0.3570(4) 0.7361(3) 0.03030(14) 0.0329(6) Uani 1 1 d . . . . .
C29 C 0.9076(3) 0.5265(3) 0.23812(17) 0.0355(6) Uani 1 1 d . . . . .
H29 H 1.0046 0.4967 0.2353 0.043 Uiso 1 1 calc R U . . .
C24 C 0.1318(3) 0.7622(3) 0.41497(14) 0.0314(6) Uani 1 1 d . . . . .
H24 H 0.1134 0.7348 0.4590 0.038 Uiso 1 1 calc R U . . .
C4 C 0.2239(4) 0.4759(3) 0.02369(14) 0.0331(6) Uani 1 1 d . . . . .
H4 H 0.2038 0.4703 -0.0247 0.040 Uiso 1 1 calc R U . . .
C5 C 0.1741(4) 0.3550(3) 0.05346(14) 0.0317(6) Uani 1 1 d . . . . .
H5 H 0.1231 0.2705 0.0241 0.038 Uiso 1 1 calc R U . . .
C23 C 0.0617(4) 0.8581(3) 0.39265(15) 0.0336(6) Uani 1 1 d . . . . .
H23 H -0.0036 0.8985 0.4216 0.040 Uiso 1 1 calc R U . . .
C20 C 0.6044(3) 0.7629(3) 0.40188(14) 0.0312(6) Uani 1 1 d . . . . .
H20A H 0.7135 0.7446 0.4087 0.037 Uiso 1 1 calc R U . . .
H20B H 0.5648 0.7793 0.4478 0.037 Uiso 1 1 calc R U . . .
C21 C 0.1851(3) 0.8343(3) 0.28701(14) 0.0271(5) Uani 1 1 d . . . . .
H21 H 0.2024 0.8581 0.2422 0.033 Uiso 1 1 calc R U . . .
C22 C 0.0878(4) 0.8944(3) 0.32770(15) 0.0326(6) Uani 1 1 d . . . . .
H22 H 0.0400 0.9593 0.3113 0.039 Uiso 1 1 calc R U . . .
C15 C 0.5942(3) 0.9783(3) 0.26683(15) 0.0306(5) Uani 1 1 d . . . . .
H15 H 0.5552 0.9634 0.2194 0.037 Uiso 1 1 calc R U . . .
C9 C 0.0242(4) 0.2211(3) 0.20924(15) 0.0319(6) Uani 1 1 d . . . . .
H9A H 0.0774 0.2945 0.2474 0.048 Uiso 1 1 calc R U . . .
H9B H -0.0088 0.1324 0.2265 0.048 Uiso 1 1 calc R U . . .
H9C H -0.0754 0.2383 0.1885 0.048 Uiso 1 1 calc R U . . .
C32 C 0.5511(4) 0.5214(3) 0.35105(14) 0.0313(6) Uani 1 1 d . . . . .
H32A H 0.4600 0.4341 0.3369 0.038 Uiso 1 1 calc R U . . .
H32B H 0.6111 0.5147 0.3946 0.038 Uiso 1 1 calc R U . . .
C28 C 0.8618(4) 0.5952(3) 0.18783(16) 0.0351(6) Uani 1 1 d . . . . .
H28 H 0.9250 0.6110 0.1494 0.042 Uiso 1 1 calc R U . . .
C30 C 0.8100(3) 0.5015(3) 0.29308(16) 0.0336(6) Uani 1 1 d . . . . .
H30 H 0.8391 0.4539 0.3279 0.040 Uiso 1 1 calc R U . . .
C8 C 0.3075(4) 0.1973(3) 0.18810(17) 0.0364(6) Uani 1 1 d . . . . .
H8A H 0.3847 0.1909 0.1530 0.055 Uiso 1 1 calc R U . . .
H8B H 0.2777 0.1122 0.2087 0.055 Uiso 1 1 calc R U . . .
H8C H 0.3618 0.2754 0.2239 0.055 Uiso 1 1 calc R U . . .
C12 C 0.2605(4) 0.8347(3) 0.05838(15) 0.0355(6) Uani 1 1 d . . . . .
H12A H 0.1400 0.7911 0.0463 0.053 Uiso 1 1 calc R U . . .
H12B H 0.2965 0.9200 0.0382 0.053 Uiso 1 1 calc R U . . .
H12C H 0.2834 0.8558 0.1085 0.053 Uiso 1 1 calc R U . . .
C18 C 0.7077(4) 1.0203(3) 0.40284(17) 0.0410(7) Uani 1 1 d . . . . .
H18 H 0.7475 1.0328 0.4500 0.049 Uiso 1 1 calc R U . . .
C16 C 0.6695(4) 1.1102(3) 0.29904(17) 0.0392(7) Uani 1 1 d . . . . .
H16 H 0.6816 1.1859 0.2743 0.047 Uiso 1 1 calc R U . . .
C13 C 0.5458(4) 0.8055(3) 0.04786(16) 0.0398(7) Uani 1 1 d . . . . .
H13A H 0.5702 0.8305 0.0978 0.060 Uiso 1 1 calc R U . . .
H13B H 0.5808 0.8886 0.0258 0.060 Uiso 1 1 calc R U . . .
H13C H 0.6071 0.7417 0.0311 0.060 Uiso 1 1 calc R U . . .
C10 C 0.0641(4) 0.0935(3) 0.09968(16) 0.0374(6) Uani 1 1 d . . . . .
H10A H -0.0383 0.1053 0.0783 0.056 Uiso 1 1 calc R U . . .
H10B H 0.0355 0.0093 0.1211 0.056 Uiso 1 1 calc R U . . .
H10C H 0.1410 0.0866 0.0645 0.056 Uiso 1 1 calc R U . . .
C17 C 0.7276(4) 1.1320(3) 0.36782(19) 0.0467(8) Uani 1 1 d . . . . .
H17 H 0.7805 1.2227 0.3908 0.056 Uiso 1 1 calc R U . . .
C14 C 0.3216(5) 0.7088(3) -0.04854(15) 0.0447(8) Uani 1 1 d . . . . .
H14A H 0.3841 0.6480 -0.0678 0.067 Uiso 1 1 calc R U . . .
H14B H 0.3568 0.7961 -0.0670 0.067 Uiso 1 1 calc R U . . .
H14C H 0.2013 0.6648 -0.0610 0.067 Uiso 1 1 calc R U . . .
O1S O -0.0774(9) 0.4433(6) 0.4484(3) 0.0640(15) Uani 0.5 1 d G . P A 2
H1SA H -0.0154 0.4210 0.4776 0.096 Uiso 0.5 1 d G U P A 2
H1SB H -0.1282 0.4904 0.4725 0.096 Uiso 0.5 1 d G U P A 2
F2A F 0.1955(14) 0.2453(11) 0.3692(5) 0.0575(18) Uani 0.561(6) 1 d . . P B 1
F3A F 0.0555(5) 0.3492(4) 0.4424(2) 0.0584(13) Uani 0.561(6) 1 d . . P B 1
B1 B 0.219(2) 0.262(2) 0.4425(10) 0.052(4) Uani 0.561(6) 1 d . . P B 2
F1A F 0.122(3) 0.157(2) 0.4692(9) 0.047(3) Uani 0.561(6) 1 d . . P B 1
F4A F 0.3226(7) 0.3626(4) 0.4734(2) 0.0602(16) Uani 0.561(6) 1 d . . P B 1
F4 F 0.2105(9) 0.3752(4) 0.4897(2) 0.0505(15) Uani 0.439(6) 1 d . . P B 2
F1 F 0.137(4) 0.147(3) 0.4683(11) 0.057(6) Uani 0.439(6) 1 d . . P B 2
B1A B 0.176(2) 0.281(2) 0.4385(10) 0.025(3) Uani 0.439(6) 1 d . . P B 1
F3 F 0.3896(7) 0.2717(7) 0.4376(3) 0.070(2) Uani 0.439(6) 1 d . . P B 2
F2 F 0.1488(18) 0.2631(15) 0.3806(7) 0.0575(18) Uani 0.439(6) 1 d . . P B 2

loop_
_atom_site_aniso_label
_atom_site_aniso_U_11
_atom_site_aniso_U_22
_atom_site_aniso_U_33
_atom_site_aniso_U_23
_atom_site_aniso_U_13
_atom_site_aniso_U_12
Fe 0.02194(19) 0.02234(19) 0.02162(19) 0.00290(13) -0.00101(13) 0.00738(14)
O2 0.0269(9) 0.0247(8) 0.0237(8) 0.0040(6) 0.0012(7) 0.0084(7)
O1 0.0244(8) 0.0273(8) 0.0218(8) 0.0035(6) -0.0011(6) 0.0096(7)
N4 0.0237(10) 0.0248(10) 0.0296(11) 0.0006(8) -0.0022(8) 0.0062(8)
N3 0.0240(10) 0.0236(10) 0.0253(10) 0.0014(8) -0.0004(8) 0.0064(8)
N1 0.0234(10) 0.0277(11) 0.0286(11) 0.0026(8) 0.0013(8) 0.0090(8)
N2 0.0289(11) 0.0261(10) 0.0236(10) 0.0020(8) -0.0035(8) 0.0089(8)
C1 0.0199(11) 0.0262(12) 0.0248(12) 0.0045(9) 0.0014(9) 0.0110(9)
C2 0.0247(11) 0.0268(12) 0.0248(12) 0.0030(9) 0.0016(9) 0.0132(9)
C25 0.0263(12) 0.0268(12) 0.0242(12) 0.0010(9) 0.0004(9) 0.0052(10)
C27 0.0239(12) 0.0309(13) 0.0321(13) -0.0005(10) 0.0005(10) 0.0069(10)
C6 0.0237(11) 0.0270(12) 0.0273(12) 0.0011(9) 0.0014(9) 0.0114(9)
C3 0.0343(13) 0.0330(13) 0.0227(12) 0.0048(10) 0.0049(10) 0.0179(11)
C31 0.0282(13) 0.0228(12) 0.0322(13) -0.0020(9) -0.0063(10) 0.0069(10)
C7 0.0305(13) 0.0240(12) 0.0332(13) 0.0014(10) 0.0006(10) 0.0108(10)
C26 0.0325(13) 0.0317(13) 0.0246(12) 0.0063(10) 0.0018(10) 0.0093(11)
C19 0.0248(12) 0.0295(13) 0.0323(13) 0.0001(10) -0.0039(10) 0.0084(10)
C11 0.0472(16) 0.0349(14) 0.0233(12) 0.0078(10) 0.0075(11) 0.0206(12)
C29 0.0263(13) 0.0270(13) 0.0507(17) -0.0083(11) -0.0047(12) 0.0115(10)
C24 0.0311(13) 0.0328(13) 0.0259(13) -0.0016(10) 0.0013(10) 0.0055(11)
C4 0.0433(16) 0.0371(14) 0.0217(12) 0.0016(10) 0.0013(11) 0.0175(12)
C5 0.0366(14) 0.0302(13) 0.0284(13) -0.0021(10) 0.0008(11) 0.0130(11)
C23 0.0305(13) 0.0323(14) 0.0353(14) -0.0064(11) 0.0045(11) 0.0097(11)
C20 0.0317(13) 0.0308(13) 0.0276(13) -0.0014(10) -0.0072(10) 0.0083(11)
C21 0.0259(12) 0.0266(12) 0.0292(13) 0.0026(9) 0.0005(10) 0.0095(10)
C22 0.0320(14) 0.0291(13) 0.0370(15) -0.0017(11) 0.0011(11) 0.0128(11)
C15 0.0303(13) 0.0252(12) 0.0352(14) 0.0057(10) 0.0038(11) 0.0061(10)
C9 0.0343(14) 0.0246(12) 0.0368(14) 0.0056(10) 0.0037(11) 0.0083(10)
C32 0.0367(14) 0.0274(13) 0.0309(13) 0.0048(10) -0.0069(11) 0.0128(11)
C28 0.0294(13) 0.0346(14) 0.0382(15) -0.0054(11) 0.0005(11) 0.0097(11)
C30 0.0303(13) 0.0239(12) 0.0444(16) -0.0014(11) -0.0095(11) 0.0099(10)
C8 0.0369(15) 0.0301(13) 0.0460(17) 0.0072(11) 0.0007(12) 0.0159(11)
C12 0.0481(17) 0.0357(14) 0.0308(14) 0.0100(11) 0.0053(12) 0.0226(13)
C18 0.0437(17) 0.0350(15) 0.0392(16) -0.0016(12) -0.0087(13) 0.0088(13)
C16 0.0390(16) 0.0271(14) 0.0480(17) 0.0064(12) 0.0035(13) 0.0040(11)
C13 0.0469(17) 0.0413(16) 0.0395(16) 0.0162(12) 0.0178(13) 0.0197(13)
C10 0.0448(16) 0.0245(13) 0.0409(16) -0.0023(11) 0.0017(13) 0.0106(11)
C17 0.0490(19) 0.0262(14) 0.055(2) -0.0039(13) -0.0087(15) 0.0024(13)
C14 0.070(2) 0.0452(17) 0.0268(14) 0.0117(12) 0.0113(14) 0.0265(16)
O1S 0.093(5) 0.040(3) 0.053(3) 0.000(2) -0.007(3) 0.016(3)
F2A 0.083(6) 0.057(3) 0.023(3) 0.005(2) 0.007(2) 0.007(3)
F3A 0.050(2) 0.044(2) 0.082(3) 0.0080(18) 0.016(2) 0.0131(16)
B1 0.081(14) 0.031(6) 0.035(5) 0.005(4) -0.005(7) 0.004(7)
F1A 0.060(4) 0.031(5) 0.037(6) 0.006(3) 0.012(4) -0.007(3)
F4A 0.059(3) 0.047(2) 0.055(3) 0.0230(19) -0.025(2) -0.015(2)
F4 0.072(4) 0.029(2) 0.041(2) 0.0068(17) -0.015(2) 0.004(2)
F1 0.086(11) 0.038(7) 0.029(7) 0.005(5) -0.017(7) -0.006(6)
B1A 0.029(5) 0.028(7) 0.017(4) 0.008(4) -0.003(4) 0.004(4)
F3 0.053(3) 0.103(5) 0.044(3) 0.020(3) 0.014(2) 0.002(3)
F2 0.083(6) 0.057(3) 0.023(3) 0.005(2) 0.007(2) 0.007(3)

loop_
_atom_type_symbol
_atom_type_description
_atom_type_scat_dispersion_real
_atom_type_scat_dispersion_imag
_atom_type_scat_source
C C 0.0181 0.0091 'International Tables Vol C Tables 4.2.6.8 and 6.1.1.4'
H H 0.0000 0.0000 'International Tables Vol C Tables 4.2.6.8 and 6.1.1.4'
B B 0.0090 0.0039 'International Tables Vol C Tables 4.2.6.8 and 6.1.1.4'
F F 0.0727 0.0534 'International Tables Vol C Tables 4.2.6.8 and 6.1.1.4'
Fe Fe -1.1336 3.1974 'International Tables Vol C Tables 4.2.6.8 and 6.1.1.4'
N N 0.0311 0.0180 'International Tables Vol C Tables 4.2.6.8 and 6.1.1.4'
O O 0.0492 0.0322 'International Tables Vol C Tables 4.2.6.8 and 6.1.1.4'

loop_
_exptl_crystal_face_index_h
_exptl_crystal_face_index_k
_exptl_crystal_face_index_l
_exptl_crystal_face_perp_dist
1 1 -13 0.1311
1 -3 12 0.1605
0 6 0 0.1691
4 1 5 0.0932
-5 1 -5 0.0917
5 1 2 0.0739
-5 1 -1 0.0761
-5 2 3 0.0761
5 0 -2 0.0825
0 -6 -1 0.1463
5 0 -6 0.1009
4 0 -9 0.1106
-3 1 12 0.1237
-1 1 12 0.1340
0 6 -1 0.1725
-1 0 -12 0.1312
-2 0 -11 0.1230
4 -2 9 0.1330
5 -2 5 0.1197
5 1 2 0.0759
5 2 -2 0.0867
4 1 -6 0.0985
-5 -1 1 0.0180

loop_
_geom_angle_atom_site_label_1
_geom_angle_atom_site_label_2
_geom_angle_atom_site_label_3
_geom_angle
_geom_angle_site_symmetry_1
_geom_angle_site_symmetry_3
_geom_angle_publ_flag
O2 Fe O1 85.93(8) . . ?
O2 Fe N4 96.58(9) . . ?
O2 Fe N3 97.69(8) . . ?
O2 Fe N1 94.19(9) . . ?
O2 Fe N2 179.13(9) . . ?
O1 Fe N4 88.52(8) . . ?
O1 Fe N3 95.36(8) . . ?
O1 Fe N1 179.04(8) . . ?
O1 Fe N2 94.24(8) . . ?
N4 Fe N3 165.44(9) . . ?
N4 Fe N1 92.41(9) . . ?
N4 Fe N2 82.57(9) . . ?
N3 Fe N2 83.15(9) . . ?
N1 Fe N3 83.69(9) . . ?
N1 Fe N2 85.65(9) . . ?
C2 O2 Fe 111.52(15) . . ?
C1 O1 Fe 109.82(15) . . ?
C27 N4 Fe 126.70(19) . . ?
C27 N4 C31 119.7(2) . . ?
C31 N4 Fe 113.63(18) . . ?
C25 N3 Fe 113.47(17) . . ?
C21 N3 Fe 125.79(18) . . ?
C21 N3 C25 119.7(2) . . ?
C19 N1 Fe 114.61(18) . . ?
C19 N1 C15 119.3(2) . . ?
C15 N1 Fe 125.10(19) . . ?
C26 N2 Fe 105.24(15) . . ?
C26 N2 C20 111.4(2) . . ?
C20 N2 Fe 109.35(16) . . ?
C32 N2 Fe 106.22(16) . . ?
C32 N2 C26 113.2(2) . . ?
C32 N2 C20 111.1(2) . . ?
O1 C1 C2 115.3(2) . . ?
O1 C1 C6 123.6(2) . . ?
C6 C1 C2 121.0(2) . . ?
O2 C2 C1 114.9(2) . . ?
O2 C2 C3 123.0(2) . . ?
C3 C2 C1 122.1(2) . . ?
N3 C25 C26 113.6(2) . . ?
N3 C25 C24 121.2(2) . . ?
C24 C25 C26 125.2(2) . . ?
N4 C27 H27 119.1 . . ?
N4 C27 C28 121.8(3) . . ?
C28 C27 H27 119.1 . . ?
C1 C6 C7 122.0(2) . . ?
C5 C6 C1 115.5(2) . . ?
C5 C6 C7 122.4(2) . . ?
C2 C3 C11 121.4(2) . . ?
C4 C3 C2 115.7(2) . . ?
C4 C3 C11 122.9(2) . . ?
N4 C31 C32 114.7(2) . . ?
N4 C31 C30 121.3(3) . . ?
C30 C31 C32 124.1(3) . . ?
C6 C7 C9 110.9(2) . . ?
C6 C7 C10 111.3(2) . . ?
C8 C7 C6 109.3(2) . . ?
C8 C7 C9 109.5(2) . . ?
C8 C7 C10 108.7(2) . . ?
C10 C7 C9 107.1(2) . . ?
N2 C26 C25 107.9(2) . . ?
N2 C26 H26A 110.1 . . ?
N2 C26 H26B 110.1 . . ?
C25 C26 H26A 110.1 . . ?
C25 C26 H26B 110.1 . . ?
H26A C26 H26B 108.4 . . ?
N1 C19 C20 115.9(2) . . ?
N1 C19 C18 122.0(3) . . ?
C18 C19 C20 122.1(3) . . ?
C3 C11 C12 109.4(2) . . ?
C3 C11 C13 110.1(2) . . ?
C3 C11 C14 111.8(2) . . ?
C12 C11 C14 107.9(2) . . ?
C13 C11 C12 109.5(2) . . ?
C13 C11 C14 108.0(3) . . ?
C28 C29 H29 120.3 . . ?
C28 C29 C30 119.3(3) . . ?
C30 C29 H29 120.3 . . ?
C25 C24 H24 120.4 . . ?
C25 C24 C23 119.2(3) . . ?
C23 C24 H24 120.4 . . ?
C3 C4 H4 118.8 . . ?
C3 C4 C5 122.4(3) . . ?
C5 C4 H4 118.8 . . ?
C6 C5 C4 123.3(2) . . ?
C6 C5 H5 118.4 . . ?
C4 C5 H5 118.4 . . ?
C24 C23 H23 120.3 . . ?
C22 C23 C24 119.3(3) . . ?
C22 C23 H23 120.3 . . ?
N2 C20 C19 112.5(2) . . ?
N2 C20 H20A 109.1 . . ?
N2 C20 H20B 109.1 . . ?
C19 C20 H20A 109.1 . . ?
C19 C20 H20B 109.1 . . ?
H20A C20 H20B 107.8 . . ?
N3 C21 H21 119.1 . . ?
N3 C21 C22 121.8(3) . . ?
C22 C21 H21 119.1 . . ?
C23 C22 C21 118.8(3) . . ?
C23 C22 H22 120.6 . . ?
C21 C22 H22 120.6 . . ?
N1 C15 H15 119.3 . . ?
N1 C15 C16 121.5(3) . . ?
C16 C15 H15 119.3 . . ?
C7 C9 H9A 109.5 . . ?
C7 C9 H9B 109.5 . . ?
C7 C9 H9C 109.5 . . ?
H9A C9 H9B 109.5 . . ?
H9A C9 H9C 109.5 . . ?
H9B C9 H9C 109.5 . . ?
N2 C32 C31 107.3(2) . . ?
N2 C32 H32A 110.3 . . ?
N2 C32 H32B 110.3 . . ?
C31 C32 H32A 110.3 . . ?
C31 C32 H32B 110.3 . . ?
H32A C32 H32B 108.5 . . ?
C27 C28 C29 118.9(3) . . ?
C27 C28 H28 120.5 . . ?
C29 C28 H28 120.5 . . ?
C31 C30 C29 119.0(3) . . ?
C31 C30 H30 120.5 . . ?
C29 C30 H30 120.5 . . ?
C7 C8 H8A 109.5 . . ?
C7 C8 H8B 109.5 . . ?
C7 C8 H8C 109.5 . . ?
H8A C8 H8B 109.5 . . ?
H8A C8 H8C 109.5 . . ?
H8B C8 H8C 109.5 . . ?
C11 C12 H12A 109.5 . . ?
C11 C12 H12B 109.5 . . ?
C11 C12 H12C 109.5 . . ?
H12A C12 H12B 109.5 . . ?
H12A C12 H12C 109.5 . . ?
H12B C12 H12C 109.5 . . ?
C19 C18 H18 120.7 . . ?
C19 C18 C17 118.7(3) . . ?
C17 C18 H18 120.7 . . ?
C15 C16 H16 120.3 . . ?
C15 C16 C17 119.4(3) . . ?
C17 C16 H16 120.3 . . ?
C11 C13 H13A 109.5 . . ?
C11 C13 H13B 109.5 . . ?
C11 C13 H13C 109.5 . . ?
H13A C13 H13B 109.5 . . ?
H13A C13 H13C 109.5 . . ?
H13B C13 H13C 109.5 . . ?
C7 C10 H10A 109.5 . . ?
C7 C10 H10B 109.5 . . ?
C7 C10 H10C 109.5 . . ?
H10A C10 H10B 109.5 . . ?
H10A C10 H10C 109.5 . . ?
H10B C10 H10C 109.5 . . ?
C18 C17 H17 120.4 . . ?
C16 C17 C18 119.2(3) . . ?
C16 C17 H17 120.4 . . ?
C11 C14 H14A 109.5 . . ?
C11 C14 H14B 109.5 . . ?
C11 C14 H14C 109.5 . . ?
H14A C14 H14B 109.5 . . ?
H14A C14 H14C 109.5 . . ?
H14B C14 H14C 109.5 . . ?
H1SA O1S H1SB 104.4 . . ?
F1 B1 F4 106.4(19) . . ?
F1 B1 F3 111.3(18) . . ?
F3 B1 F4 108.3(14) . . ?
F2 B1 F4 111.4(12) . . ?
F2 B1 F1 110.6(19) . . ?
F2 B1 F3 108.9(16) . . ?
F2A B1A F1A 108.6(17) . . ?
F3A B1A F2A 108.7(11) . . ?
F3A B1A F1A 109.7(16) . . ?
F4A B1A F2A 111.4(14) . . ?
F4A B1A F3A 109.9(15) . . ?
F4A B1A F1A 108.6(13) . . ?

loop_
_geom_bond_atom_site_label_1
_geom_bond_atom_site_label_2
_geom_bond_distance
_geom_bond_site_symmetry_2
_geom_bond_publ_flag
Fe O2 1.8566(18) . ?
Fe O1 1.8984(18) . ?
Fe N4 1.966(2) . ?
Fe N3 1.978(2) . ?
Fe N1 1.966(2) . ?
Fe N2 2.002(2) . ?
O2 C2 1.338(3) . ?
O1 C1 1.337(3) . ?
N4 C27 1.343(4) . ?
N4 C31 1.354(4) . ?
N3 C25 1.352(3) . ?
N3 C21 1.340(3) . ?
N1 C19 1.341(4) . ?
N1 C15 1.348(4) . ?
N2 C26 1.491(3) . ?
N2 C20 1.496(3) . ?
N2 C32 1.486(3) . ?
C1 C2 1.425(4) . ?
C1 C6 1.415(3) . ?
C2 C3 1.409(4) . ?
C25 C26 1.500(4) . ?
C25 C24 1.384(4) . ?
C27 H27 0.9500 . ?
C27 C28 1.382(4) . ?
C6 C7 1.535(4) . ?
C6 C5 1.387(4) . ?
C3 C11 1.531(4) . ?
C3 C4 1.384(4) . ?
C31 C32 1.507(4) . ?
C31 C30 1.380(4) . ?
C7 C9 1.537(4) . ?
C7 C8 1.532(4) . ?
C7 C10 1.536(4) . ?
C26 H26A 0.9900 . ?
C26 H26B 0.9900 . ?
C19 C20 1.508(4) . ?
C19 C18 1.378(4) . ?
C11 C12 1.539(4) . ?
C11 C13 1.534(5) . ?
C11 C14 1.539(4) . ?
C29 H29 0.9500 . ?
C29 C28 1.382(4) . ?
C29 C30 1.394(5) . ?
C24 H24 0.9500 . ?
C24 C23 1.386(4) . ?
C4 H4 0.9500 . ?
C4 C5 1.401(4) . ?
C5 H5 0.9500 . ?
C23 H23 0.9500 . ?
C23 C22 1.385(4) . ?
C20 H20A 0.9900 . ?
C20 H20B 0.9900 . ?
C21 H21 0.9500 . ?
C21 C22 1.388(4) . ?
C22 H22 0.9500 . ?
C15 H15 0.9500 . ?
C15 C16 1.372(4) . ?
C9 H9A 0.9800 . ?
C9 H9B 0.9800 . ?
C9 H9C 0.9800 . ?
C32 H32A 0.9900 . ?
C32 H32B 0.9900 . ?
C28 H28 0.9500 . ?
C30 H30 0.9500 . ?
C8 H8A 0.9800 . ?
C8 H8B 0.9800 . ?
C8 H8C 0.9800 . ?
C12 H12A 0.9800 . ?
C12 H12B 0.9800 . ?
C12 H12C 0.9800 . ?
C18 H18 0.9500 . ?
C18 C17 1.383(5) . ?
C16 H16 0.9500 . ?
C16 C17 1.382(5) . ?
C13 H13A 0.9800 . ?
C13 H13B 0.9800 . ?
C13 H13C 0.9800 . ?
C10 H10A 0.9800 . ?
C10 H10B 0.9800 . ?
C10 H10C 0.9800 . ?
C17 H17 0.9500 . ?
C14 H14A 0.9800 . ?
C14 H14B 0.9800 . ?
C14 H14C 0.9800 . ?
O1S H1SA 0.8499 . ?
O1S H1SB 0.8509 . ?
F2A B1A 1.40(2) . ?
F3A B1A 1.385(14) . ?
B1 F4 1.41(2) . ?
B1 F1 1.35(3) . ?
B1 F3 1.41(2) . ?
B1 F2 1.33(2) . ?
F1A B1A 1.44(3) . ?
F4A B1A 1.36(2) . ?

loop_
_geom_torsion_atom_site_label_1
_geom_torsion_atom_site_label_2
_geom_torsion_atom_site_label_3
_geom_torsion_atom_site_label_4
_geom_torsion
_geom_torsion_site_symmetry_1
_geom_torsion_site_symmetry_2
_geom_torsion_site_symmetry_3
_geom_torsion_site_symmetry_4
_geom_torsion_publ_flag
Fe O2 C2 C1 9.9(3) . . . . ?
Fe O2 C2 C3 -170.92(19) . . . . ?
Fe O1 C1 C2 -12.3(2) . . . . ?
Fe O1 C1 C6 170.02(19) . . . . ?
Fe N4 C27 C28 177.7(2) . . . . ?
Fe N4 C31 C32 4.5(3) . . . . ?
Fe N4 C31 C30 -176.49(19) . . . . ?
Fe N3 C25 C26 -11.0(3) . . . . ?
Fe N3 C25 C24 168.2(2) . . . . ?
Fe N3 C21 C22 -166.1(2) . . . . ?
Fe N1 C19 C20 11.9(3) . . . . ?
Fe N1 C19 C18 -170.2(2) . . . . ?
Fe N1 C15 C16 168.0(2) . . . . ?
Fe N2 C26 C25 -42.9(2) . . . . ?
Fe N2 C20 C19 12.4(3) . . . . ?
Fe N2 C32 C31 41.4(2) . . . . ?
O2 Fe O1 C1 14.19(15) . . . . ?
O2 C2 C3 C11 0.4(4) . . . . ?
O2 C2 C3 C4 -178.4(2) . . . . ?
O1 Fe O2 C2 -13.35(16) . . . . ?
O1 C1 C2 O2 1.9(3) . . . . ?
O1 C1 C2 C3 -177.3(2) . . . . ?
O1 C1 C6 C7 -6.5(4) . . . . ?
O1 C1 C6 C5 176.6(2) . . . . ?
N4 Fe O2 C2 74.69(16) . . . . ?
N4 Fe O1 C1 -82.51(16) . . . . ?
N4 C27 C28 C29 -1.1(4) . . . . ?
N4 C31 C32 N2 -31.1(3) . . . . ?
N4 C31 C30 C29 -1.6(4) . . . . ?
N3 Fe O2 C2 -108.22(16) . . . . ?
N3 Fe O1 C1 111.55(15) . . . . ?
N3 C25 C26 N2 36.6(3) . . . . ?
N3 C25 C24 C23 -0.7(4) . . . . ?
N3 C21 C22 C23 -0.7(4) . . . . ?
N1 Fe O2 C2 167.60(16) . . . . ?
N1 C19 C20 N2 -16.3(3) . . . . ?
N1 C19 C18 C17 1.3(5) . . . . ?
N1 C15 C16 C17 0.5(5) . . . . ?
N2 Fe O1 C1 -164.95(15) . . . . ?
C1 C2 C3 C11 179.5(2) . . . . ?
C1 C2 C3 C4 0.8(4) . . . . ?
C1 C6 C7 C9 59.4(3) . . . . ?
C1 C6 C7 C8 -61.4(3) . . . . ?
C1 C6 C7 C10 178.5(2) . . . . ?
C1 C6 C5 C4 0.3(4) . . . . ?
C2 C1 C6 C7 176.0(2) . . . . ?
C2 C1 C6 C5 -0.9(3) . . . . ?
C2 C3 C11 C12 -61.2(3) . . . . ?
C2 C3 C11 C13 59.2(3) . . . . ?
C2 C3 C11 C14 179.4(3) . . . . ?
C2 C3 C4 C5 -1.5(4) . . . . ?
C25 N3 C21 C22 1.3(4) . . . . ?
C25 C24 C23 C22 1.2(4) . . . . ?
C27 N4 C31 C32 -176.8(2) . . . . ?
C27 N4 C31 C30 2.2(4) . . . . ?
C6 C1 C2 O2 179.6(2) . . . . ?
C6 C1 C2 C3 0.4(4) . . . . ?
C3 C4 C5 C6 1.0(5) . . . . ?
C31 N4 C27 C28 -0.9(4) . . . . ?
C7 C6 C5 C4 -176.7(3) . . . . ?
C26 N2 C20 C19 -103.5(3) . . . . ?
C26 N2 C32 C31 156.4(2) . . . . ?
C26 C25 C24 C23 178.5(3) . . . . ?
C19 N1 C15 C16 0.2(4) . . . . ?
C19 C18 C17 C16 -0.5(5) . . . . ?
C11 C3 C4 C5 179.8(3) . . . . ?
C24 C25 C26 N2 -142.6(3) . . . . ?
C24 C23 C22 C21 -0.6(4) . . . . ?
C4 C3 C11 C12 117.5(3) . . . . ?
C4 C3 C11 C13 -122.1(3) . . . . ?
C4 C3 C11 C14 -2.0(4) . . . . ?
C5 C6 C7 C9 -123.9(3) . . . . ?
C5 C6 C7 C8 115.3(3) . . . . ?
C5 C6 C7 C10 -4.8(4) . . . . ?
C20 N2 C26 C25 75.4(3) . . . . ?
C20 N2 C32 C31 -77.4(3) . . . . ?
C20 C19 C18 C17 179.1(3) . . . . ?
C21 N3 C25 C26 -179.8(2) . . . . ?
C21 N3 C25 C24 -0.6(4) . . . . ?
C15 N1 C19 C20 -179.1(2) . . . . ?
C15 N1 C19 C18 -1.1(4) . . . . ?
C15 C16 C17 C18 -0.3(5) . . . . ?
C32 N2 C26 C25 -158.5(2) . . . . ?
C32 N2 C20 C19 129.3(2) . . . . ?
C32 C31 C30 C29 177.4(2) . . . . ?
C28 C29 C30 C31 -0.4(4) . . . . ?
C30 C31 C32 N2 149.9(2) . . . . ?
C30 C29 C28 C27 1.7(4) . . . . ?
C18 C19 C20 N2 165.8(3) . . . . ?

loop_
_exptl_oxdiff_crystal_face_indexfrac_h
_exptl_oxdiff_crystal_face_indexfrac_k
_exptl_oxdiff_crystal_face_indexfrac_l
_exptl_oxdiff_crystal_face_x
_exptl_oxdiff_crystal_face_y
_exptl_oxdiff_crystal_face_z
0.8883 0.8360 -12.6816 0.6080 0.7939 -0.0092
0.8985 -3.0600 11.8799 -0.3195 -0.9067 -0.2753
-0.4626 6.4180 0.4436 -0.0046 0.0081 1.0000
4.3472 0.5815 5.1317 0.5296 -0.7703 0.3551
-4.7333 1.0772 -5.3151 -0.5634 0.8185 -0.1126
4.9371 0.5004 1.5358 0.7526 -0.5772 0.3171
-5.3126 1.2318 -1.4712 -0.7925 0.6070 -0.0590
-5.3710 1.5173 2.5652 -0.9422 0.3325 0.0409
5.2386 -0.3015 -2.4402 0.9326 -0.3296 0.1471
0.4665 -6.4094 -0.5521 0.0092 -0.0010 -1.0000
4.8079 -0.3574 -6.2367 0.9975 -0.0253 0.0655
3.8018 0.3843 -9.3166 0.9543 0.2834 0.0949
-2.5265 0.7747 11.5214 -0.8106 -0.5587 0.1754
-0.9664 1.0882 12.2334 -0.5788 -0.7569 0.3034
-0.2957 6.4590 -1.0602 0.0767 0.0964 0.9924
-0.7328 0.2759 -12.4136 0.3280 0.9302 -0.1648
-2.2752 0.2038 -10.9338 0.0241 0.9746 -0.2228
3.8094 -1.8884 8.6139 0.2849 -0.9585 -0.0091
4.8154 -1.8681 5.2848 0.5672 -0.8236 -0.0092
4.8199 0.8518 1.5156 0.7390 -0.5649 0.3672
4.6560 1.6203 -2.0942 0.8516 -0.2996 0.4301
4.4566 1.3061 -5.8038 0.9474 -0.0232 0.3191
-4.9841 -0.7628 0.9865 -0.8537 0.4070 -0.3248
